data_7035894
loop_
_publ_author_name
'Toma, Oksana'
'Mercier, Nicolas'
'Allain, Magali'
'Forni, Alessandra'
'Meinardi, Francesco'
'Botta, Chiara'

_publ_section_title
;
 Aggregation induced phosphorescent N-oxyde-2,2'-bipyridine bismuth
 complexes and polymorphism-dependent emission.
;
_journal_issue 33
_journal_name_full 'Dalton transactions (Cambridge, England : 2003)'
_journal_page_first 14589
_journal_page_last 14593
_journal_paper_doi 10.1039/c5dt01801c
_journal_volume 44
_journal_year 2015
_chemical_compound_source no
_chemical_formula_moiety 'C20 H16 Bi Br3 N4 O2'
_chemical_formula_sum 'C20 H16 Bi Br3 N4 O2'
_chemical_formula_weight 793.08
_chemical_name_systematic alpha-[BiBr3(bp2mo)2]
_space_group_IT_number 2
_symmetry_cell_setting triclinic
_symmetry_space_group_name_Hall '-P 1'
_symmetry_space_group_name_H-M 'P -1'
_atom_sites_solution_hydrogens geom
_atom_sites_solution_primary direct
_atom_sites_solution_secondary difmap
_audit_creation_method SHELXL-97
_audit_update_record
;
2015-04-29 deposited with the CCDC.
2015-07-17 downloaded from the CCDC.
;
_cell_angle_alpha 97.535(2)
_cell_angle_beta 93.734(3)
_cell_angle_gamma 96.040(3)
_cell_formula_units_Z 6
_cell_length_a 9.6004(4)
_cell_length_b 15.6899(4)
_cell_length_c 22.9678(5)
_cell_measurement_reflns_used 20164
_cell_measurement_temperature 293.0(1)
_cell_measurement_theta_max 76.3690
_cell_measurement_theta_min 3.1750
_cell_volume 3399.76(18)
_computing_cell_refinement 'CrysAlisPro, Agilent Technologies, V1.171.37.35g'
_computing_data_collection 'CrysAlisPro, Agilent Technologies, V1.171.37.35g'
_computing_data_reduction 'CrysAlisPro, Agilent Technologies, V1.171.37.35g'
_computing_molecular_graphics 'DIAMOND 3.2i (Crystal Impact GbR 2005)'
_computing_publication_material 'WinGX publication routines (Farrugia, 1999)'
_computing_structure_refinement 'SHELXL-97 (Sheldrick, 1997)'
_computing_structure_solution 'SHELXS-97 (Sheldrick, 1990)'
_diffrn_ambient_temperature 293.0(1)
_diffrn_detector_area_resol_mean 5.1990
_diffrn_measured_fraction_theta_full 0.971
_diffrn_measured_fraction_theta_max 0.971
_diffrn_measurement_device_type 'SuperNova, Single source at offset, AtlasS2'
_diffrn_measurement_method '\w scans'
_diffrn_radiation_monochromator mirror
_diffrn_radiation_source 'SuperNova (Cu) sealed X-ray Source'
_diffrn_radiation_type CuK\a
_diffrn_radiation_wavelength 1.54184
_diffrn_reflns_av_R_equivalents 0.0347
_diffrn_reflns_av_sigmaI/netI 0.0395
_diffrn_reflns_limit_h_max 11
_diffrn_reflns_limit_h_min -12
_diffrn_reflns_limit_k_max 19
_diffrn_reflns_limit_k_min -19
_diffrn_reflns_limit_l_max 28
_diffrn_reflns_limit_l_min -26
_diffrn_reflns_number 35956
_diffrn_reflns_theta_full 76.78
_diffrn_reflns_theta_max 76.78
_diffrn_reflns_theta_min 2.86
_exptl_absorpt_coefficient_mu 21.674
_exptl_absorpt_correction_T_max 1.00000
_exptl_absorpt_correction_T_min 0.61430
_exptl_absorpt_correction_type multi-scan
_exptl_absorpt_process_details
;
CrysAlisPro, Agilent Technologies,
Version 1.171.37.35g (release 09-12-2014 CrysAlis171 .NET)
(compiled Dec  9 2014,15:38:47)
Empirical absorption correction using spherical harmonics,
 implemented in SCALE3 ABSPACK scaling algorithm.
;
_exptl_crystal_colour yellow
_exptl_crystal_density_diffrn 2.324
_exptl_crystal_density_method 'not measured'
_exptl_crystal_description needle
_exptl_crystal_F_000 2208
_exptl_crystal_preparation Luminescent
_exptl_crystal_size_max 0.11
_exptl_crystal_size_mid 0.06
_exptl_crystal_size_min 0.05
_refine_diff_density_max 1.129
_refine_diff_density_min -1.439
_refine_diff_density_rms 0.207
_refine_ls_extinction_method none
_refine_ls_goodness_of_fit_ref 1.171
_refine_ls_hydrogen_treatment constr
_refine_ls_matrix_type full
_refine_ls_number_parameters 811
_refine_ls_number_reflns 13883
_refine_ls_number_restraints 0
_refine_ls_restrained_S_all 1.171
_refine_ls_R_factor_all 0.0384
_refine_ls_R_factor_gt 0.0286
_refine_ls_shift/su_max 0.001
_refine_ls_shift/su_mean 0.000
_refine_ls_structure_factor_coef Fsqd
_refine_ls_weighting_details 'calc w=1/[\s^2^(Fo^2^)+(0.0267P)^2^+23.2238P] where P=(Fo^2^+2Fc^2^)/3'
_refine_ls_weighting_scheme calc
_refine_ls_wR_factor_gt 0.0700
_refine_ls_wR_factor_ref 0.0995
_reflns_number_gt 12102
_reflns_number_total 13883
_reflns_threshold_expression >2sigma(I)
_cod_data_source_file c5dt01801c2.cif
_cod_data_source_block oka-2
_cod_depositor_comments 'Adding full bibliography for 7035894--7035896.cif.'
_cod_database_code 7035894

loop_
_symmetry_equiv_pos_as_xyz
'x, y, z'
'-x, -y, -z'

loop_
_atom_site_label
_atom_site_type_symbol
_atom_site_fract_x
_atom_site_fract_y
_atom_site_fract_z
_atom_site_U_iso_or_equiv
_atom_site_adp_type
_atom_site_occupancy
_atom_site_symmetry_multiplicity
_atom_site_calc_flag
_atom_site_refinement_flags
Bi2 Bi 0.26982(3) 0.439698(17) 0.675007(12) 0.02854(7) Uani 1 1 d .
Bi3 Bi -0.00225(3) 0.238286(17) 0.001816(12) 0.02937(7) Uani 1 1 d .
Bi1 Bi 0.71485(3) 0.920425(18) 0.656528(13) 0.03376(7) Uani 1 1 d .
Br7 Br 0.19925(10) 0.27539(6) 0.09727(4) 0.0475(2) Uani 1 1 d .
Br4 Br 0.47400(9) 0.46690(6) 0.77235(4) 0.04273(18) Uani 1 1 d .
Br6 Br 0.11048(10) 0.42692(7) 0.56642(4) 0.0497(2) Uani 1 1 d .
Br1 Br 0.91252(9) 0.92257(6) 0.57364(4) 0.04457(19) Uani 1 1 d .
Br5 Br 0.09871(9) 0.32787(6) 0.73890(4) 0.0464(2) Uani 1 1 d .
Br9 Br -0.16415(11) 0.20758(7) -0.10959(4) 0.0527(2) Uani 1 1 d .
Br8 Br -0.18302(10) 0.13918(6) 0.06616(5) 0.0495(2) Uani 1 1 d .
Br2 Br 0.54434(12) 0.95801(7) 0.75322(5) 0.0586(3) Uani 1 1 d .
Br3 Br 0.53658(12) 0.77724(7) 0.58670(5) 0.0570(2) Uani 1 1 d .
O2 O 0.7992(6) 0.7947(4) 0.6930(3) 0.0457(14) Uani 1 1 d .
O3 O 0.3233(6) 0.5927(3) 0.6695(2) 0.0352(11) Uani 1 1 d .
N6 N 0.0873(6) 0.5388(4) 0.7172(3) 0.0345(13) Uani 1 1 d .
O6 O 0.0720(5) 0.1000(3) -0.0212(2) 0.0346(11) Uani 1 1 d .
N3 N 0.9178(7) 0.7762(5) 0.6698(3) 0.0382(14) Uani 1 1 d .
O1 O 0.7786(6) 1.0745(3) 0.6713(2) 0.0363(11) Uani 1 1 d .
O5 O 0.0594(6) 0.3963(4) -0.0049(2) 0.0389(12) Uani 1 1 d .
C54 C 0.4361(9) 0.1044(5) 0.0279(4) 0.0374(16) Uani 1 1 d .
H54 H 0.5245 0.1256 0.0183 0.045 Uiso 1 1 calc R
C25 C 0.2694(8) 0.6561(4) 0.7613(3) 0.0299(14) Uani 1 1 d .
N11 N 0.1904(6) 0.0880(4) 0.0104(3) 0.0297(12) Uani 1 1 d .
N4 N 0.9382(7) 0.9523(5) 0.7328(3) 0.0415(15) Uani 1 1 d .
N8 N 0.5060(6) 0.4500(4) 0.6201(3) 0.0282(12) Uani 1 1 d .
N7 N 0.4509(7) 0.2818(4) 0.6633(3) 0.0371(14) Uani 1 1 d .
N2 N 0.5481(7) 1.0093(5) 0.5965(3) 0.0421(15) Uani 1 1 d .
N12 N 0.2266(6) 0.2339(4) -0.0575(3) 0.0317(13) Uani 1 1 d .
C35 C 0.5800(8) 0.3220(5) 0.6580(4) 0.0363(16) Uani 1 1 d .
N9 N 0.0893(7) 0.4489(4) 0.0450(3) 0.0331(13) Uani 1 1 d .
N10 N -0.1869(7) 0.3476(4) 0.0366(3) 0.0367(14) Uani 1 1 d .
C46 C -0.1570(8) 0.4235(5) 0.0713(3) 0.0351(16) Uani 1 1 d .
N1 N 0.8254(6) 1.1122(4) 0.6269(3) 0.0353(14) Uani 1 1 d .
C55 C 0.3158(7) 0.1223(5) -0.0036(3) 0.0298(14) Uani 1 1 d .
C47 C -0.2645(10) 0.4683(6) 0.0938(4) 0.048(2) Uani 1 1 d .
H47 H -0.2428 0.5211 0.1180 0.057 Uiso 1 1 calc R
C6 C 0.5856(8) 1.0841(5) 0.5765(3) 0.0346(16) Uani 1 1 d .
O4 O 0.3378(6) 0.3020(4) 0.6343(3) 0.0425(13) Uani 1 1 d .
C5 C 0.7389(7) 1.1189(4) 0.5789(3) 0.0319(15) Uani 1 1 d .
N5 N 0.3606(6) 0.6444(4) 0.7198(3) 0.0309(12) Uani 1 1 d .
C34 C 0.6947(11) 0.2972(6) 0.6892(4) 0.049(2) Uani 1 1 d .
H34 H 0.7839 0.3249 0.6862 0.059 Uiso 1 1 calc R
C27 C 0.0129(9) 0.6618(6) 0.7732(4) 0.046(2) Uani 1 1 d .
H27 H 0.0359 0.7153 0.7964 0.055 Uiso 1 1 calc R
C16 C 1.0431(9) 0.9025(6) 0.7339(4) 0.0419(18) Uani 1 1 d .
C4 C 0.7908(10) 1.1614(6) 0.5343(4) 0.047(2) Uani 1 1 d .
H4 H 0.7325 1.1657 0.5012 0.056 Uiso 1 1 calc R
C15 C 1.0407(8) 0.8265(5) 0.6882(4) 0.0375(17) Uani 1 1 d .
C17 C 1.1586(11) 0.9215(7) 0.7759(5) 0.059(3) Uani 1 1 d .
H17 H 1.2305 0.8861 0.7756 0.070 Uiso 1 1 calc R
C2 C 1.0139(10) 1.1919(6) 0.5883(5) 0.058(3) Uani 1 1 d .
H2 H 1.1066 1.2174 0.5926 0.069 Uiso 1 1 calc R
C36 C 0.5952(7) 0.3907(5) 0.6190(3) 0.0316(15) Uani 1 1 d .
C26 C 0.1186(7) 0.6167(5) 0.7505(3) 0.0311(14) Uani 1 1 d .
C21 C 0.4932(8) 0.6855(5) 0.7282(4) 0.0394(17) Uani 1 1 d .
H21 H 0.5538 0.6780 0.6985 0.047 Uiso 1 1 calc R
C45 C -0.0083(8) 0.4630(5) 0.0844(3) 0.0335(15) Uani 1 1 d .
C51 C 0.1764(9) 0.0417(5) 0.0541(4) 0.0432(19) Uani 1 1 d .
H51 H 0.0873 0.0207 0.0630 0.052 Uiso 1 1 calc R
C40 C 0.5288(8) 0.5155(6) 0.5869(4) 0.0433(19) Uani 1 1 d .
H40 H 0.4666 0.5572 0.5878 0.052 Uiso 1 1 calc R
C24 C 0.3146(10) 0.7074(5) 0.8155(3) 0.0407(18) Uani 1 1 d .
H24 H 0.2546 0.7132 0.8456 0.049 Uiso 1 1 calc R
C41 C 0.2208(9) 0.4903(6) 0.0563(4) 0.0412(18) Uani 1 1 d .
H41 H 0.2868 0.4792 0.0293 0.049 Uiso 1 1 calc R
C39 C 0.6399(8) 0.5225(6) 0.5522(4) 0.046(2) Uani 1 1 d .
H39 H 0.6541 0.5684 0.5305 0.055 Uiso 1 1 calc R
C38 C 0.7289(9) 0.4595(7) 0.5505(4) 0.048(2) Uani 1 1 d .
H38 H 0.8041 0.4617 0.5270 0.058 Uiso 1 1 calc R
C58 C 0.4482(9) 0.2343(7) -0.1276(4) 0.051(2) Uani 1 1 d .
H58 H 0.5249 0.2355 -0.1503 0.061 Uiso 1 1 calc R
C44 C 0.0317(11) 0.5201(6) 0.1364(4) 0.049(2) Uani 1 1 d .
H44 H -0.0330 0.5296 0.1643 0.059 Uiso 1 1 calc R
C31 C 0.4335(11) 0.2170(6) 0.6975(4) 0.049(2) Uani 1 1 d .
H31 H 0.3439 0.1898 0.7004 0.059 Uiso 1 1 calc R
C30 C -0.0467(8) 0.5083(6) 0.7047(4) 0.0440(19) Uani 1 1 d .
H30 H -0.0682 0.4554 0.6808 0.053 Uiso 1 1 calc R
C50 C -0.3213(9) 0.3167(6) 0.0223(4) 0.049(2) Uani 1 1 d .
H50 H -0.3414 0.2640 -0.0020 0.059 Uiso 1 1 calc R
C37 C 0.7077(9) 0.3936(6) 0.5832(4) 0.046(2) Uani 1 1 d .
H37 H 0.7677 0.3507 0.5818 0.055 Uiso 1 1 calc R
C28 C -0.1256(9) 0.6277(6) 0.7617(4) 0.048(2) Uani 1 1 d .
H28 H -0.1962 0.6566 0.7784 0.057 Uiso 1 1 calc R
C60 C 0.2374(10) 0.2843(6) -0.0986(5) 0.050(2) Uani 1 1 d .
H60 H 0.1672 0.3198 -0.1038 0.059 Uiso 1 1 calc R
C52 C 0.2938(10) 0.0242(5) 0.0866(4) 0.046(2) Uani 1 1 d .
H52 H 0.2842 -0.0084 0.1174 0.055 Uiso 1 1 calc R
C56 C 0.3241(7) 0.1794(5) -0.0512(3) 0.0282(14) Uani 1 1 d .
C23 C 0.4498(10) 0.7487(6) 0.8230(5) 0.055(2) Uani 1 1 d .
H23 H 0.4801 0.7844 0.8581 0.066 Uiso 1 1 calc R
C42 C 0.2604(11) 0.5477(6) 0.1058(5) 0.057(3) Uani 1 1 d .
H42 H 0.3509 0.5767 0.1118 0.068 Uiso 1 1 calc R
C1 C 0.9600(9) 1.1481(6) 0.6315(5) 0.048(2) Uani 1 1 d .
H1 H 1.0180 1.1432 0.6646 0.058 Uiso 1 1 calc R
C43 C 0.1652(11) 0.5621(6) 0.1464(5) 0.055(2) Uani 1 1 d .
H43 H 0.1908 0.6003 0.1808 0.066 Uiso 1 1 calc R
C7 C 0.4896(9) 1.1320(6) 0.5533(4) 0.047(2) Uani 1 1 d .
H7 H 0.5201 1.1836 0.5397 0.056 Uiso 1 1 calc R
C11 C 0.9116(11) 0.7061(6) 0.6283(4) 0.051(2) Uani 1 1 d .
H11 H 0.8256 0.6734 0.6162 0.061 Uiso 1 1 calc R
C10 C 0.4116(9) 0.9837(6) 0.5945(4) 0.049(2) Uani 1 1 d .
H10 H 0.3833 0.9329 0.6094 0.058 Uiso 1 1 calc R
C53 C 0.4242(9) 0.0556(6) 0.0729(4) 0.048(2) Uani 1 1 d .
H53 H 0.5043 0.0438 0.0940 0.058 Uiso 1 1 calc R
C33 C 0.6797(11) 0.2336(6) 0.7238(4) 0.052(2) Uani 1 1 d .
H33 H 0.7577 0.2186 0.7446 0.063 Uiso 1 1 calc R
C48 C -0.4019(10) 0.4344(7) 0.0803(5) 0.055(2) Uani 1 1 d .
H48 H -0.4734 0.4621 0.0971 0.066 Uiso 1 1 calc R
C22 C 0.5395(10) 0.7380(6) 0.7799(5) 0.052(2) Uani 1 1 d .
H22 H 0.6307 0.7659 0.7854 0.063 Uiso 1 1 calc R
C3 C 0.9292(11) 1.1974(6) 0.5391(5) 0.059(3) Uani 1 1 d .
H3 H 0.9647 1.2253 0.5090 0.070 Uiso 1 1 calc R
C29 C -0.1584(9) 0.5515(6) 0.7257(4) 0.047(2) Uani 1 1 d .
H29 H -0.2514 0.5286 0.7153 0.056 Uiso 1 1 calc R
C57 C 0.4362(9) 0.1789(6) -0.0867(4) 0.048(2) Uani 1 1 d .
H57 H 0.5029 0.1407 -0.0825 0.057 Uiso 1 1 calc R
C19 C 1.0573(12) 1.0446(7) 0.8173(5) 0.058(2) Uani 1 1 d .
H19 H 1.0586 1.0935 0.8451 0.070 Uiso 1 1 calc R
C20 C 0.9477(10) 1.0214(6) 0.7745(4) 0.051(2) Uani 1 1 d .
H20 H 0.8750 1.0562 0.7746 0.061 Uiso 1 1 calc R
C8 C 0.3510(11) 1.1044(7) 0.5501(4) 0.056(2) Uani 1 1 d .
H8 H 0.2857 1.1361 0.5338 0.067 Uiso 1 1 calc R
C32 C 0.5474(13) 0.1915(6) 0.7279(4) 0.059(3) Uani 1 1 d .
H32 H 0.5353 0.1468 0.7507 0.071 Uiso 1 1 calc R
C49 C -0.4332(9) 0.3595(7) 0.0419(5) 0.052(2) Uani 1 1 d .
H49 H -0.5258 0.3379 0.0294 0.063 Uiso 1 1 calc R
C14 C 1.1644(10) 0.8023(6) 0.6634(4) 0.047(2) Uani 1 1 d .
H14 H 1.2500 0.8356 0.6751 0.056 Uiso 1 1 calc R
C59 C 0.3482(10) 0.2877(6) -0.1351(4) 0.049(2) Uani 1 1 d .
H59 H 0.3532 0.3250 -0.1634 0.059 Uiso 1 1 calc R
C13 C 1.1584(11) 0.7301(7) 0.6224(5) 0.057(3) Uani 1 1 d .
H13 H 1.2401 0.7132 0.6071 0.068 Uiso 1 1 calc R
C12 C 1.0306(13) 0.6828(7) 0.6038(5) 0.060(3) Uani 1 1 d .
H12 H 1.0252 0.6351 0.5747 0.072 Uiso 1 1 calc R
C9 C 0.3075(10) 1.0289(8) 0.5714(5) 0.064(3) Uani 1 1 d .
H9 H 0.2127 1.0087 0.5705 0.076 Uiso 1 1 calc R
C18 C 1.1636(14) 0.9939(8) 0.8176(6) 0.075(4) Uani 1 1 d .
H18 H 1.2394 1.0078 0.8459 0.090 Uiso 1 1 calc R

loop_
_atom_site_aniso_label
_atom_site_aniso_U_11
_atom_site_aniso_U_22
_atom_site_aniso_U_33
_atom_site_aniso_U_23
_atom_site_aniso_U_13
_atom_site_aniso_U_12
Bi2 0.02609(13) 0.02983(13) 0.02946(13) 0.00234(10) 0.00280(10) 0.00397(9)
Bi3 0.02609(13) 0.02983(13) 0.03186(14) 0.00161(10) 0.00151(10) 0.00552(9)
Bi1 0.03087(14) 0.03358(14) 0.03710(15) 0.00543(11) 0.00191(11) 0.00485(10)
Br7 0.0530(5) 0.0484(5) 0.0385(4) -0.0031(4) -0.0096(4) 0.0140(4)
Br4 0.0423(4) 0.0494(5) 0.0355(4) 0.0063(3) -0.0034(3) 0.0040(3)
Br6 0.0474(5) 0.0622(6) 0.0387(5) 0.0097(4) -0.0038(4) 0.0031(4)
Br1 0.0447(4) 0.0478(5) 0.0424(5) 0.0043(4) 0.0082(4) 0.0098(4)
Br5 0.0424(4) 0.0452(5) 0.0524(5) 0.0088(4) 0.0105(4) 0.0021(3)
Br9 0.0518(5) 0.0608(6) 0.0440(5) 0.0022(4) -0.0068(4) 0.0127(4)
Br8 0.0431(5) 0.0501(5) 0.0593(6) 0.0139(4) 0.0173(4) 0.0085(4)
Br2 0.0667(6) 0.0556(6) 0.0604(6) 0.0186(5) 0.0236(5) 0.0147(5)
Br3 0.0591(6) 0.0477(5) 0.0598(6) 0.0113(4) -0.0132(5) -0.0080(4)
O2 0.040(3) 0.046(3) 0.055(4) 0.017(3) 0.006(3) 0.006(2)
O3 0.037(3) 0.033(3) 0.035(3) 0.002(2) 0.003(2) 0.006(2)
N6 0.025(3) 0.031(3) 0.048(4) 0.004(3) 0.005(3) 0.008(2)
O6 0.033(3) 0.027(2) 0.043(3) 0.005(2) -0.005(2) 0.0013(19)
N3 0.034(3) 0.045(4) 0.038(4) 0.009(3) 0.002(3) 0.010(3)
O1 0.042(3) 0.033(3) 0.033(3) 0.002(2) 0.000(2) 0.008(2)
O5 0.038(3) 0.040(3) 0.037(3) 0.001(2) 0.000(2) 0.007(2)
C54 0.040(4) 0.034(4) 0.040(4) 0.013(3) 0.002(3) 0.005(3)
C25 0.037(4) 0.026(3) 0.029(3) 0.008(3) 0.006(3) 0.005(3)
N11 0.026(3) 0.026(3) 0.036(3) 0.003(2) 0.001(2) 0.002(2)
N4 0.039(4) 0.046(4) 0.040(4) 0.006(3) 0.001(3) 0.010(3)
N8 0.030(3) 0.031(3) 0.026(3) 0.012(2) 0.007(2) 0.001(2)
N7 0.033(3) 0.034(3) 0.045(4) 0.000(3) 0.007(3) 0.010(2)
N2 0.030(3) 0.045(4) 0.049(4) 0.002(3) -0.007(3) 0.002(3)
N12 0.026(3) 0.040(3) 0.032(3) 0.012(3) 0.007(2) 0.002(2)
C35 0.035(4) 0.037(4) 0.036(4) 0.000(3) 0.001(3) 0.008(3)
N9 0.035(3) 0.028(3) 0.036(3) 0.004(2) -0.005(3) 0.003(2)
N10 0.031(3) 0.034(3) 0.047(4) 0.007(3) 0.005(3) 0.005(2)
C46 0.038(4) 0.035(4) 0.034(4) 0.007(3) 0.005(3) 0.010(3)
N1 0.029(3) 0.028(3) 0.049(4) 0.005(3) 0.002(3) 0.002(2)
C55 0.021(3) 0.031(3) 0.036(4) -0.004(3) -0.002(3) 0.008(3)
C47 0.058(5) 0.040(4) 0.047(5) 0.001(4) 0.013(4) 0.020(4)
C6 0.041(4) 0.040(4) 0.024(3) 0.012(3) 0.008(3) 0.000(3)
O4 0.039(3) 0.037(3) 0.048(3) -0.006(2) 0.002(2) 0.005(2)
C5 0.028(3) 0.027(3) 0.040(4) -0.002(3) 0.003(3) 0.006(3)
N5 0.034(3) 0.027(3) 0.030(3) 0.001(2) -0.001(2) 0.002(2)
C34 0.055(5) 0.043(5) 0.048(5) -0.005(4) -0.008(4) 0.015(4)
C27 0.047(5) 0.038(4) 0.052(5) -0.004(4) 0.008(4) 0.014(3)
C16 0.039(4) 0.042(4) 0.046(5) 0.010(4) -0.006(4) 0.009(3)
C4 0.055(5) 0.042(4) 0.042(5) 0.003(4) 0.003(4) 0.003(4)
C15 0.032(4) 0.039(4) 0.044(4) 0.015(3) -0.001(3) 0.009(3)
C17 0.049(5) 0.052(5) 0.072(7) 0.008(5) -0.023(5) 0.007(4)
C2 0.042(5) 0.040(5) 0.085(8) -0.006(5) 0.015(5) -0.010(4)
C36 0.021(3) 0.037(4) 0.034(4) -0.002(3) -0.001(3) 0.001(3)
C26 0.023(3) 0.042(4) 0.032(4) 0.013(3) 0.004(3) 0.006(3)
C21 0.034(4) 0.037(4) 0.051(5) 0.015(3) 0.005(3) 0.004(3)
C45 0.045(4) 0.026(3) 0.032(4) 0.009(3) 0.007(3) 0.009(3)
C51 0.046(5) 0.030(4) 0.050(5) 0.001(3) -0.001(4) -0.001(3)
C40 0.032(4) 0.053(5) 0.044(5) -0.001(4) -0.003(3) 0.008(3)
C24 0.065(5) 0.036(4) 0.025(4) 0.015(3) 0.012(3) 0.001(4)
C41 0.037(4) 0.047(4) 0.040(4) 0.009(4) 0.000(3) 0.004(3)
C39 0.030(4) 0.062(5) 0.045(5) 0.013(4) 0.002(3) -0.002(4)
C38 0.028(4) 0.069(6) 0.050(5) 0.015(4) 0.015(4) 0.003(4)
C58 0.039(4) 0.078(7) 0.038(5) 0.014(4) 0.011(4) 0.006(4)
C44 0.067(6) 0.036(4) 0.042(5) -0.001(4) -0.003(4) 0.007(4)
C31 0.073(6) 0.039(4) 0.039(5) 0.017(4) 0.024(4) 0.004(4)
C30 0.032(4) 0.047(5) 0.050(5) -0.002(4) 0.005(3) -0.001(3)
C50 0.040(4) 0.046(5) 0.055(5) -0.007(4) 0.004(4) -0.001(4)
C37 0.031(4) 0.057(5) 0.053(5) 0.011(4) 0.007(4) 0.011(4)
C28 0.043(5) 0.057(5) 0.050(5) 0.009(4) 0.015(4) 0.029(4)
C60 0.045(5) 0.046(5) 0.061(6) 0.017(4) 0.004(4) 0.013(4)
C52 0.050(5) 0.037(4) 0.050(5) 0.009(4) -0.014(4) 0.002(3)
C56 0.020(3) 0.033(3) 0.030(3) 0.005(3) 0.002(3) 0.000(2)
C23 0.053(5) 0.044(5) 0.058(6) -0.011(4) -0.017(5) 0.000(4)
C42 0.053(5) 0.045(5) 0.068(7) 0.013(5) -0.019(5) -0.007(4)
C1 0.042(4) 0.038(4) 0.063(6) -0.001(4) 0.002(4) 0.006(3)
C43 0.063(6) 0.042(5) 0.053(6) -0.006(4) -0.015(5) 0.004(4)
C7 0.036(4) 0.050(5) 0.054(5) 0.004(4) -0.008(4) 0.017(4)
C11 0.066(6) 0.037(4) 0.049(5) 0.004(4) 0.007(4) 0.008(4)
C10 0.042(5) 0.051(5) 0.056(5) 0.020(4) 0.013(4) -0.001(4)
C53 0.041(4) 0.040(4) 0.062(6) 0.000(4) -0.014(4) 0.016(3)
C33 0.070(6) 0.043(5) 0.048(5) 0.006(4) 0.000(4) 0.030(4)
C48 0.043(5) 0.068(6) 0.063(6) 0.014(5) 0.021(4) 0.031(4)
C22 0.038(4) 0.034(4) 0.081(7) 0.003(4) -0.010(4) 0.002(3)
C3 0.067(6) 0.034(4) 0.073(7) -0.004(4) 0.026(6) -0.004(4)
C29 0.031(4) 0.059(5) 0.053(5) 0.011(4) 0.004(4) 0.013(4)
C57 0.037(4) 0.054(5) 0.051(5) -0.001(4) 0.013(4) 0.007(4)
C19 0.072(7) 0.054(6) 0.046(5) -0.001(4) -0.006(5) 0.009(5)
C20 0.052(5) 0.049(5) 0.049(5) -0.009(4) -0.008(4) 0.019(4)
C8 0.060(6) 0.064(6) 0.043(5) 0.005(4) -0.012(4) 0.017(5)
C32 0.099(8) 0.040(5) 0.047(5) 0.015(4) 0.014(5) 0.028(5)
C49 0.031(4) 0.059(6) 0.068(6) 0.008(5) 0.008(4) 0.014(4)
C14 0.045(5) 0.055(5) 0.046(5) 0.017(4) 0.005(4) 0.015(4)
C59 0.051(5) 0.060(5) 0.041(5) 0.024(4) 0.013(4) -0.004(4)
C13 0.054(6) 0.068(6) 0.059(6) 0.026(5) 0.015(5) 0.030(5)
C12 0.085(8) 0.057(6) 0.046(5) 0.016(5) 0.016(5) 0.020(5)
C9 0.035(5) 0.082(8) 0.066(7) -0.015(6) -0.006(4) 0.009(5)
C18 0.079(8) 0.066(7) 0.070(7) -0.002(6) -0.042(6) 0.006(6)

loop_
_atom_type_symbol
_atom_type_description
_atom_type_scat_dispersion_real
_atom_type_scat_dispersion_imag
_atom_type_scat_source
C C 0.0181 0.0091 'International Tables Vol C Tables 4.2.6.8 and 6.1.1.4'
H H 0.0000 0.0000 'International Tables Vol C Tables 4.2.6.8 and 6.1.1.4'
Bi Bi -4.0111 8.9310 'International Tables Vol C Tables 4.2.6.8 and 6.1.1.4'
Br Br -0.6763 1.2805 'International Tables Vol C Tables 4.2.6.8 and 6.1.1.4'
N N 0.0311 0.0180 'International Tables Vol C Tables 4.2.6.8 and 6.1.1.4'
O O 0.0492 0.0322 'International Tables Vol C Tables 4.2.6.8 and 6.1.1.4'

loop_
_geom_angle_atom_site_label_1
_geom_angle_atom_site_label_2
_geom_angle_atom_site_label_3
_geom_angle
O4 Bi2 O3 140.15(19)
O4 Bi2 N6 152.7(2)
O3 Bi2 N6 64.32(19)
O4 Bi2 N8 65.45(19)
O3 Bi2 N8 75.76(18)
N6 Bi2 N8 140.01(19)
O4 Bi2 Br6 83.94(15)
O3 Bi2 Br6 87.49(13)
N6 Bi2 Br6 86.02(15)
N8 Bi2 Br6 90.16(13)
O4 Bi2 Br4 95.10(14)
O3 Bi2 Br4 86.04(13)
N6 Bi2 Br4 99.52(15)
N8 Bi2 Br4 79.21(13)
Br6 Bi2 Br4 168.64(3)
O4 Bi2 Br5 80.65(15)
O3 Bi2 Br5 139.15(13)
N6 Bi2 Br5 76.85(14)
N8 Bi2 Br5 142.33(13)
Br6 Bi2 Br5 102.60(3)
Br4 Bi2 Br5 88.37(3)
O6 Bi3 O5 143.51(18)
O6 Bi3 N12 64.63(19)
O5 Bi3 N12 78.94(19)
O6 Bi3 N10 154.13(19)
O5 Bi3 N10 62.03(19)
N12 Bi3 N10 140.04(19)
O6 Bi3 Br7 90.15(13)
O5 Bi3 Br7 82.25(13)
N12 Bi3 Br7 81.60(14)
N10 Bi3 Br7 100.19(15)
O6 Bi3 Br8 79.12(13)
O5 Bi3 Br8 136.40(13)
N12 Bi3 Br8 142.94(14)
N10 Bi3 Br8 76.99(14)
Br7 Bi3 Br8 91.48(3)
O6 Bi3 Br9 87.65(13)
O5 Bi3 Br9 93.04(13)
N12 Bi3 Br9 87.57(14)
N10 Bi3 Br9 86.36(15)
Br7 Bi3 Br9 168.82(3)
Br8 Bi3 Br9 98.85(3)
O1 Bi1 O2 137.2(2)
O1 Bi1 N4 73.1(2)
O2 Bi1 N4 64.1(2)
O1 Bi1 N2 65.0(2)
O2 Bi1 N2 157.7(2)
N4 Bi1 N2 138.1(2)
O1 Bi1 Br1 83.59(13)
O2 Bi1 Br1 91.97(15)
N4 Bi1 Br1 83.66(16)
N2 Bi1 Br1 92.44(17)
O1 Bi1 Br2 83.57(13)
O2 Bi1 Br2 94.39(15)
N4 Bi1 Br2 88.31(16)
N2 Bi1 Br2 86.20(17)
Br1 Bi1 Br2 166.38(3)
O1 Bi1 Br3 145.18(13)
O2 Bi1 Br3 77.36(15)
N4 Bi1 Br3 141.06(16)
N2 Bi1 Br3 80.65(15)
Br1 Bi1 Br3 92.73(3)
Br2 Bi1 Br3 100.40(4)
N3 O2 Bi1 111.1(5)
N5 O3 Bi2 117.1(4)
C30 N6 C26 118.3(7)
C30 N6 Bi2 116.1(5)
C26 N6 Bi2 125.6(5)
N11 O6 Bi3 114.2(4)
O2 N3 C11 118.0(7)
O2 N3 C15 120.3(7)
C11 N3 C15 121.8(8)
N1 O1 Bi1 118.7(4)
N9 O5 Bi3 117.2(4)
C53 C54 C55 120.2(8)
C53 C54 H54 119.9
C55 C54 H54 119.9
N5 C25 C24 119.6(7)
N5 C25 C26 121.2(7)
C24 C25 C26 119.2(7)
C51 N11 C55 122.7(7)
C51 N11 O6 117.5(6)
C55 N11 O6 119.8(6)
C16 N4 C20 116.8(8)
C16 N4 Bi1 124.3(6)
C20 N4 Bi1 118.9(6)
C36 N8 C40 118.5(6)
C36 N8 Bi2 123.5(5)
C40 N8 Bi2 117.7(5)
O4 N7 C35 121.2(7)
O4 N7 C31 117.9(7)
C35 N7 C31 120.8(8)
C10 N2 C6 116.8(8)
C10 N2 Bi1 115.9(6)
C6 N2 Bi1 126.4(5)
C60 N12 C56 118.7(7)
C60 N12 Bi3 116.4(5)
C56 N12 Bi3 124.6(5)
N7 C35 C34 118.4(8)
N7 C35 C36 119.3(7)
C34 C35 C36 122.3(8)
O5 N9 C41 118.2(7)
O5 N9 C45 121.9(6)
C41 N9 C45 119.9(7)
C50 N10 C46 118.8(7)
C50 N10 Bi3 114.7(5)
C46 N10 Bi3 126.1(5)
N10 C46 C47 120.6(8)
N10 C46 C45 120.1(7)
C47 C46 C45 119.3(7)
O1 N1 C1 118.5(7)
O1 N1 C5 121.4(6)
C1 N1 C5 120.0(8)
N11 C55 C54 118.1(7)
N11 C55 C56 120.2(6)
C54 C55 C56 121.8(7)
C48 C47 C46 119.9(8)
C48 C47 H47 120.1
C46 C47 H47 120.1
N2 C6 C7 122.7(8)
N2 C6 C5 120.0(7)
C7 C6 C5 117.3(7)
N7 O4 Bi2 112.6(4)
N1 C5 C4 119.6(7)
N1 C5 C6 119.3(7)
C4 C5 C6 121.0(7)
O3 N5 C25 121.0(6)
O3 N5 C21 118.2(7)
C25 N5 C21 120.7(7)
C33 C34 C35 121.8(10)
C33 C34 H34 119.1
C35 C34 H34 119.1
C28 C27 C26 120.3(8)
C28 C27 H27 119.9
C26 C27 H27 119.9
N4 C16 C17 122.2(9)
N4 C16 C15 119.5(7)
C17 C16 C15 118.3(8)
C3 C4 C5 120.1(9)
C3 C4 H4 120.0
C5 C4 H4 120.0
N3 C15 C14 117.9(8)
N3 C15 C16 120.0(7)
C14 C15 C16 122.0(8)
C18 C17 C16 118.7(10)
C18 C17 H17 120.6
C16 C17 H17 120.6
C3 C2 C1 119.0(9)
C3 C2 H2 120.5
C1 C2 H2 120.5
N8 C36 C37 120.8(7)
N8 C36 C35 120.1(6)
C37 C36 C35 119.1(7)
N6 C26 C27 120.6(7)
N6 C26 C25 119.4(6)
C27 C26 C25 119.9(7)
N5 C21 C22 121.1(8)
N5 C21 H21 119.4
C22 C21 H21 119.4
N9 C45 C44 118.4(8)
N9 C45 C46 121.3(7)
C44 C45 C46 120.2(8)
N11 C51 C52 120.3(8)
N11 C51 H51 119.8
C52 C51 H51 119.8
N8 C40 C39 122.9(8)
N8 C40 H40 118.6
C39 C40 H40 118.6
C23 C24 C25 118.6(8)
C23 C24 H24 120.7
C25 C24 H24 120.7
N9 C41 C42 122.5(9)
N9 C41 H41 118.8
C42 C41 H41 118.8
C38 C39 C40 117.7(9)
C38 C39 H39 121.2
C40 C39 H39 121.2
C37 C38 C39 120.3(8)
C37 C38 H38 119.9
C39 C38 H38 119.9
C59 C58 C57 120.0(8)
C59 C58 H58 120.0
C57 C58 H58 120.0
C43 C44 C45 120.5(9)
C43 C44 H44 119.7
C45 C44 H44 119.7
N7 C31 C32 120.9(9)
N7 C31 H31 119.6
C32 C31 H31 119.6
N6 C30 C29 123.7(8)
N6 C30 H30 118.2
C29 C30 H30 118.2
N10 C50 C49 123.4(8)
N10 C50 H50 118.3
C49 C50 H50 118.3
C38 C37 C36 119.8(8)
C38 C37 H37 120.1
C36 C37 H37 120.1
C29 C28 C27 119.4(8)
C29 C28 H28 120.3
C27 C28 H28 120.3
N12 C60 C59 123.8(8)
N12 C60 H60 118.1
C59 C60 H60 118.1
C53 C52 C51 119.1(9)
C53 C52 H52 120.4
C51 C52 H52 120.4
N12 C56 C57 120.2(7)
N12 C56 C55 119.7(6)
C57 C56 C55 119.9(7)
C22 C23 C24 121.0(9)
C22 C23 H23 119.5
C24 C23 H23 119.5
C41 C42 C43 118.8(9)
C41 C42 H42 120.6
C43 C42 H42 120.6
N1 C1 C2 121.7(9)
N1 C1 H1 119.2
C2 C1 H1 119.2
C42 C43 C44 119.8(9)
C42 C43 H43 120.1
C44 C43 H43 120.1
C8 C7 C6 120.1(9)
C8 C7 H7 120.0
C6 C7 H7 120.0
N3 C11 C12 120.6(10)
N3 C11 H11 119.7
C12 C11 H11 119.7
N2 C10 C9 123.8(9)
N2 C10 H10 118.1
C9 C10 H10 118.1
C52 C53 C54 119.6(8)
C52 C53 H53 120.2
C54 C53 H53 120.2
C34 C33 C32 119.4(9)
C34 C33 H33 120.3
C32 C33 H33 120.3
C49 C48 C47 119.7(8)
C49 C48 H48 120.2
C47 C48 H48 120.2
C23 C22 C21 118.9(8)
C23 C22 H22 120.5
C21 C22 H22 120.5
C2 C3 C4 119.6(10)
C2 C3 H3 120.2
C4 C3 H3 120.2
C28 C29 C30 117.5(8)
C28 C29 H29 121.2
C30 C29 H29 121.2
C58 C57 C56 120.0(9)
C58 C57 H57 120.0
C56 C57 H57 120.0
C18 C19 C20 118.0(10)
C18 C19 H19 121.0
C20 C19 H19 121.0
N4 C20 C19 124.7(9)
N4 C20 H20 117.6
C19 C20 H20 117.6
C7 C8 C9 119.2(9)
C7 C8 H8 120.4
C9 C8 H8 120.4
C31 C32 C33 118.7(9)
C31 C32 H32 120.6
C33 C32 H32 120.6
C48 C49 C50 117.5(8)
C48 C49 H49 121.3
C50 C49 H49 121.3
C13 C14 C15 120.3(9)
C13 C14 H14 119.9
C15 C14 H14 119.9
C58 C59 C60 117.2(8)
C58 C59 H59 121.4
C60 C59 H59 121.4
C14 C13 C12 119.6(9)
C14 C13 H13 120.2
C12 C13 H13 120.2
C11 C12 C13 119.8(10)
C11 C12 H12 120.1
C13 C12 H12 120.1
C8 C9 C10 117.4(9)
C8 C9 H9 121.3
C10 C9 H9 121.3
C19 C18 C17 119.7(10)
C19 C18 H18 120.2
C17 C18 H18 120.2

loop_
_geom_bond_atom_site_label_1
_geom_bond_atom_site_label_2
_geom_bond_distance
Bi2 O4 2.411(5)
Bi2 O3 2.424(5)
Bi2 N6 2.613(6)
Bi2 N8 2.665(6)
Bi2 Br6 2.8120(10)
Bi2 Br4 2.8331(9)
Bi2 Br5 2.8833(9)
Bi3 O6 2.359(5)
Bi3 O5 2.515(6)
Bi3 N12 2.662(6)
Bi3 N10 2.681(6)
Bi3 Br7 2.7863(9)
Bi3 Br8 2.8254(9)
Bi3 Br9 2.8629(10)
Bi1 O1 2.404(5)
Bi1 O2 2.435(6)
Bi1 N4 2.641(7)
Bi1 N2 2.663(7)
Bi1 Br1 2.7749(9)
Bi1 Br2 2.8796(11)
Bi1 Br3 2.9046(10)
O2 N3 1.332(9)
O3 N5 1.327(8)
N6 C30 1.324(10)
N6 C26 1.348(10)
O6 N11 1.352(8)
N3 C11 1.351(12)
N3 C15 1.358(11)
O1 N1 1.325(9)
O5 N9 1.317(8)
C54 C53 1.369(13)
C54 C55 1.396(10)
C54 H54 0.9300
C25 N5 1.342(10)
C25 C24 1.407(11)
C25 C26 1.505(10)
N11 C51 1.320(11)
N11 C55 1.342(9)
N4 C16 1.339(11)
N4 C20 1.340(11)
N8 C36 1.328(9)
N8 C40 1.366(11)
N7 O4 1.325(9)
N7 C35 1.351(10)
N7 C31 1.369(11)
N2 C10 1.325(11)
N2 C6 1.339(11)
N12 C60 1.311(11)
N12 C56 1.346(9)
C35 C34 1.393(12)
C35 C36 1.490(11)
N9 C41 1.351(10)
N9 C45 1.358(10)
N10 C50 1.334(11)
N10 C46 1.336(10)
C46 C47 1.399(11)
C46 C45 1.490(11)
N1 C1 1.347(11)
N1 C5 1.360(10)
C55 C56 1.502(10)
C47 C48 1.369(14)
C47 H47 0.9300
C6 C7 1.374(11)
C6 C5 1.509(10)
C5 C4 1.384(12)
N5 C21 1.356(10)
C34 C33 1.356(14)
C34 H34 0.9300
C27 C28 1.376(13)
C27 C26 1.388(11)
C27 H27 0.9300
C16 C17 1.402(12)
C16 C15 1.478(12)
C4 C3 1.380(14)
C4 H4 0.9300
C15 C14 1.415(12)
C17 C18 1.382(16)
C17 H17 0.9300
C2 C3 1.366(16)
C2 C1 1.375(15)
C2 H2 0.9300
C36 C37 1.399(11)
C21 C22 1.372(13)
C21 H21 0.9300
C45 C44 1.401(11)
C51 C52 1.383(12)
C51 H51 0.9300
C40 C39 1.377(12)
C40 H40 0.9300
C24 C23 1.378(13)
C24 H24 0.9300
C41 C42 1.361(14)
C41 H41 0.9300
C39 C38 1.372(13)
C39 H39 0.9300
C38 C37 1.361(13)
C38 H38 0.9300
C58 C59 1.356(14)
C58 C57 1.364(14)
C58 H58 0.9300
C44 C43 1.369(14)
C44 H44 0.9300
C31 C32 1.381(15)
C31 H31 0.9300
C30 C29 1.405(12)
C30 H30 0.9300
C50 C49 1.394(12)
C50 H50 0.9300
C37 H37 0.9300
C28 C29 1.357(14)
C28 H28 0.9300
C60 C59 1.398(13)
C60 H60 0.9300
C52 C53 1.368(13)
C52 H52 0.9300
C56 C57 1.391(11)
C23 C22 1.359(15)
C23 H23 0.9300
C42 C43 1.362(16)
C42 H42 0.9300
C1 H1 0.9300
C43 H43 0.9300
C7 C8 1.350(14)
C7 H7 0.9300
C11 C12 1.369(15)
C11 H11 0.9300
C10 C9 1.401(14)
C10 H10 0.9300
C53 H53 0.9300
C33 C32 1.384(16)
C33 H33 0.9300
C48 C49 1.366(15)
C48 H48 0.9300
C22 H22 0.9300
C3 H3 0.9300
C29 H29 0.9300
C57 H57 0.9300
C19 C18 1.359(17)
C19 C20 1.377(14)
C19 H19 0.9300
C20 H20 0.9300
C8 C9 1.375(17)
C8 H8 0.9300
C32 H32 0.9300
C49 H49 0.9300
C14 C13 1.369(15)
C14 H14 0.9300
C59 H59 0.9300
C13 C12 1.376(17)
C13 H13 0.9300
C12 H12 0.9300
C9 H9 0.9300
C18 H18 0.9300
